data_7120255
loop_
_publ_author_name
'Liao, Jia-Yu'
'Yap, Wei Jie'
'Wu, Ji'En'
'Wong, Ming Wah'
'Zhao, Yu'

_publ_section_title
;
 Three-Component Reactions of Isocyanoacetates, Amines and
 3-Formylchromones Initiated by An Unexpected Aza-Michael Addition
;
_journal_name_full 'Chem. Commun.'
_journal_paper_doi 10.1039/C7CC03468G
_journal_year 2017
_chemical_formula_sum 'C25 H27 N2 O5.25'
_chemical_formula_weight 439.48
_space_group_crystal_system monoclinic
_space_group_IT_number 14
_space_group_name_Hall '-P 2ybc'
_space_group_name_H-M_alt 'P 1 21/c 1'
_symmetry_space_group_name_Hall '-P 2ybc'
_symmetry_space_group_name_H-M 'P 1 21/c 1'
_atom_sites_solution_hydrogens geom
_audit_creation_method SHELXL-2014/6
_audit_update_record
;
2017-05-04 deposited with the CCDC.
2017-06-09 downloaded from the CCDC.
;
_cell_angle_alpha 90
_cell_angle_beta 92.2510(10)
_cell_angle_gamma 90
_cell_formula_units_Z 4
_cell_length_a 3.8268(2)
_cell_length_b 31.4297(12)
_cell_length_c 17.1304(7)
_cell_measurement_reflns_used 9846
_cell_measurement_temperature 100(2)
_cell_measurement_theta_max 69.91
_cell_measurement_theta_min 2.81
_cell_volume 2058.77(16)
_computing_cell_refinement 'Bruker SAINT'
_computing_data_collection 'Bruker APEX2'
_computing_data_reduction 'Bruker SAINT'
_computing_molecular_graphics 'Bruker SHELXTL'
_computing_publication_material 'Bruker SHELXTL'
_computing_structure_refinement 'SHELXL-2014/6 (Sheldrick, 2014)'
_computing_structure_solution 'SHELXS-97 (Sheldrick 2008)'
_diffrn_ambient_temperature 100(2)
_diffrn_measured_fraction_theta_full 0.997
_diffrn_measured_fraction_theta_max 0.996
_diffrn_measurement_device_type 'Bruker D8 Venture'
_diffrn_measurement_method '\f and \w scans'
_diffrn_radiation_type CuK\a
_diffrn_radiation_wavelength 1.54178
_diffrn_reflns_av_R_equivalents 0.0382
_diffrn_reflns_av_unetI/netI 0.0225
_diffrn_reflns_Laue_measured_fraction_full 0.997
_diffrn_reflns_Laue_measured_fraction_max 0.996
_diffrn_reflns_limit_h_max 4
_diffrn_reflns_limit_h_min -4
_diffrn_reflns_limit_k_max 37
_diffrn_reflns_limit_k_min -37
_diffrn_reflns_limit_l_max 20
_diffrn_reflns_limit_l_min -20
_diffrn_reflns_number 31351
_diffrn_reflns_point_group_measured_fraction_full 0.997
_diffrn_reflns_point_group_measured_fraction_max 0.996
_diffrn_reflns_theta_full 67.679
_diffrn_reflns_theta_max 68.231
_diffrn_reflns_theta_min 2.812
_diffrn_source 'Sealed Microfocusing Source'
_exptl_absorpt_coefficient_mu 0.817
_exptl_absorpt_correction_T_max 0.7533
_exptl_absorpt_correction_T_min 0.6531
_exptl_absorpt_correction_type multi-scan
_exptl_absorpt_process_details 'Sadabs, (Sheldrick 2012)'
_exptl_crystal_colour Yellow
_exptl_crystal_density_diffrn 1.418
_exptl_crystal_density_meas ?
_exptl_crystal_density_method 'Not Measured'
_exptl_crystal_description Block
_exptl_crystal_F_000 932
_exptl_crystal_size_max 0.360
_exptl_crystal_size_mid 0.260
_exptl_crystal_size_min 0.160
_refine_diff_density_max 1.013
_refine_diff_density_min -0.653
_refine_diff_density_rms 0.096
_refine_ls_extinction_method none
_refine_ls_goodness_of_fit_ref 1.086
_refine_ls_hydrogen_treatment constr
_refine_ls_matrix_type full
_refine_ls_number_parameters 288
_refine_ls_number_reflns 3774
_refine_ls_number_restraints 9
_refine_ls_restrained_S_all 1.087
_refine_ls_R_factor_all 0.0870
_refine_ls_R_factor_gt 0.0819
_refine_ls_shift/su_max 0.000
_refine_ls_shift/su_mean 0.000
_refine_ls_structure_factor_coef Fsqd
_refine_ls_weighting_details 'w=1/[\s^2^(Fo^2^)+(0.1810P)^2^+2.8559P] where P=(Fo^2^+2Fc^2^)/3'
_refine_ls_weighting_scheme calc
_refine_ls_wR_factor_gt 0.2745
_refine_ls_wR_factor_ref 0.2815
_reflns_Friedel_coverage 0.000
_reflns_number_gt 3390
_reflns_number_total 3774
_reflns_threshold_expression 'I > 2\s(I)'
_cod_data_source_file c7cc03468g2.cif
_cod_data_source_block F050
_cod_depositor_comments
;
The following automatic conversions were performed:

'_exptl_absorpt_correction_type' value 'Multi-scan' changed to
'multi-scan' according to
/home/data/users/saulius/crontab/automatic-downloads/rss-feeds/RSC/lib/dictionaries/cif_core.dic
dictionary named 'cif_core.dic' version 2.4.2 from 2011-04-26.

'_exptl_crystal_density_meas' value 'Not Measured' was changed to '?'
- the value is perceived as not measured.

Automatic conversion script
Id: cif_fix_values 4973 2017-02-22 13:04:09Z antanas 
;
_cod_database_code 7120255
_shelx_space_group_comment
; 
The symmetry employed for this shelxl refinement is uniquely defined 
by the following loop, which should always be used as a source of 
symmetry information in preference to the above space-group names. 
They are only intended as comments. 
;
_shelx_estimated_absorpt_t_min 0.757
_shelx_estimated_absorpt_t_max 0.880
_shelxl_version_number 2014/6

loop_
_space_group_symop_operation_xyz
'x, y, z'
'-x, y+1/2, -z+1/2'
'-x, -y, -z'
'x, -y-1/2, z-1/2'

loop_
_atom_site_label
_atom_site_type_symbol
_atom_site_fract_x
_atom_site_fract_y
_atom_site_fract_z
_atom_site_U_iso_or_equiv
_atom_site_adp_type
_atom_site_occupancy
_atom_site_site_symmetry_order
_atom_site_calc_flag
_atom_site_refinement_flags_posn
_atom_site_refinement_flags_adp
_atom_site_refinement_flags_occupancy
_atom_site_disorder_assembly
_atom_site_disorder_group
O1W O 0.468(10) 0.5529(10) 0.607(2) 0.223(5) Uiso 0.360(9) 1 d . U P A 2
C1S C 0.201(5) 0.5937(7) 0.6332(16) 0.223(5) Uiso 0.640(9) 1 d D U P A -1
H1SA H 0.0975 0.6214 0.6447 0.334 Uiso 0.640(9) 1 calc R U P A -1
H1SB H 0.1147 0.5840 0.5816 0.334 Uiso 0.640(9) 1 calc R U P A -1
H1SC H 0.1359 0.5730 0.6729 0.334 Uiso 0.640(9) 1 calc R U P A -1
C2S C 0.602(5) 0.5979(5) 0.6338(16) 0.223(5) Uiso 0.640(9) 1 d D U P A -1
H2SA H 0.6627 0.6196 0.5946 0.267 Uiso 0.640(9) 1 calc R U P A -1
H2SB H 0.6839 0.6087 0.6857 0.267 Uiso 0.640(9) 1 calc R U P A -1
C3S C 0.802(5) 0.5572(5) 0.6167(17) 0.223(5) Uiso 0.640(9) 1 d D U P A -1
H3SA H 0.7323 0.5356 0.6551 0.267 Uiso 0.640(9) 1 calc R U P A -1
H3SB H 0.7195 0.5470 0.5645 0.267 Uiso 0.640(9) 1 calc R U P A -1
C4S C 1.193(5) 0.5581(7) 0.6178(16) 0.223(5) Uiso 0.640(9) 1 d D U P A -1
H4SA H 1.2763 0.5562 0.6731 0.267 Uiso 0.640(9) 1 calc R U P A -1
H4SB H 1.2627 0.5864 0.5986 0.267 Uiso 0.640(9) 1 calc R U P A -1
C5S C 1.391(5) 0.5253(7) 0.5728(15) 0.223(5) Uiso 0.640(9) 1 d D U P A -1
H5SA H 1.3304 0.5292 0.5166 0.267 Uiso 0.640(9) 1 calc R U P A -1
H5SB H 1.3065 0.4968 0.5877 0.267 Uiso 0.640(9) 1 calc R U P A -1
C6S C 1.792(4) 0.5255(8) 0.5832(16) 0.223(5) Uiso 0.640(9) 1 d D U P A -1
H6SA H 1.8896 0.5029 0.5512 0.334 Uiso 0.640(9) 1 calc R U P A -1
H6SB H 1.8831 0.5531 0.5668 0.334 Uiso 0.640(9) 1 calc R U P A -1
H6SC H 1.8590 0.5205 0.6383 0.334 Uiso 0.640(9) 1 calc R U P A -1
O4 O 0.041(3) 0.6990(3) 0.6428(5) 0.063(3) Uani 0.640(9) 1 d . . P A -1
O4A O 0.181(6) 0.6944(5) 0.6586(10) 0.079(7) Uani 0.360(9) 1 d . . P A 2
N1 N 0.3754(7) 0.75966(8) 0.53974(14) 0.0294(6) Uani 1 1 d . . . . .
N2 N 0.5593(7) 0.71799(8) 0.43830(15) 0.0306(6) Uani 1 1 d . . . . .
O1 O 0.7161(7) 0.95863(7) 0.53986(14) 0.0385(6) Uani 1 1 d . . . . .
H1 H 0.6332 0.9455 0.5776 0.058 Uiso 1 1 calc R U . . .
O2 O 0.3994(7) 0.89766(8) 0.60847(13) 0.0398(6) Uani 1 1 d . . . . .
O3 O 0.0229(7) 0.74958(8) 0.73167(13) 0.0382(6) Uani 1 1 d . . . . .
O5 O 0.9485(7) 0.56035(8) 0.32062(15) 0.0420(6) Uani 1 1 d . . . . .
C1 C 0.6383(8) 0.93746(10) 0.47318(19) 0.0301(7) Uani 1 1 d . . . . .
C2 C 0.7253(8) 0.95648(10) 0.4028(2) 0.0337(7) Uani 1 1 d . . . . .
H2 H 0.8384 0.9834 0.4032 0.040 Uiso 1 1 calc R U . . .
C3 C 0.6477(9) 0.93641(11) 0.3333(2) 0.0365(8) Uani 1 1 d . . . . .
H3 H 0.7109 0.9494 0.2857 0.044 Uiso 1 1 calc R U . . .
C4 C 0.4761(9) 0.89692(11) 0.33139(19) 0.0354(8) Uani 1 1 d . . . . .
H4 H 0.4175 0.8835 0.2829 0.042 Uiso 1 1 calc R U . . .
C5 C 0.3941(8) 0.87794(10) 0.40036(18) 0.0311(7) Uani 1 1 d . . . . .
H5 H 0.2760 0.8513 0.3990 0.037 Uiso 1 1 calc R U . . .
C6 C 0.4801(8) 0.89681(10) 0.47298(17) 0.0277(7) Uani 1 1 d . . . . .
C7 C 0.4032(8) 0.87632(10) 0.54757(18) 0.0292(7) Uani 1 1 d . . . . .
C8 C 0.4476(8) 0.79780(10) 0.50576(17) 0.0272(7) Uani 1 1 d . . . . .
H11 H 0.5512 0.8014 0.4567 0.033 Uiso 1 1 calc R U . . .
C9 C 0.3456(7) 0.83025(10) 0.55418(17) 0.0270(7) Uani 1 1 d . . . . .
C10 C 0.2079(8) 0.81066(11) 0.62132(17) 0.0295(7) Uani 1 1 d . . . . .
H10 H 0.1195 0.8250 0.6652 0.035 Uiso 1 1 calc R U . . .
C11 C 0.2257(8) 0.76781(11) 0.61141(17) 0.0287(7) Uani 1 1 d . . . . .
C12 C 0.1067(9) 0.73386(12) 0.66323(19) 0.0370(8) Uani 1 1 d . . . . .
C13 C -0.0941(10) 0.71941(12) 0.7883(2) 0.0420(9) Uani 1 1 d . . . . .
H13A H -0.2710 0.7007 0.7636 0.063 Uiso 1 1 calc R U . . .
H13B H -0.1958 0.7347 0.8318 0.063 Uiso 1 1 calc R U . . .
H13C H 0.1049 0.7023 0.8079 0.063 Uiso 1 1 calc R U . . .
C14 C 0.4600(8) 0.71987(10) 0.50739(18) 0.0305(7) Uani 1 1 d . . . . .
H14 H 0.4421 0.6947 0.5376 0.037 Uiso 1 1 calc R U . . .
C15 C 0.6617(8) 0.67774(10) 0.40910(18) 0.0296(7) Uani 1 1 d . . . . .
C16 C 0.5935(8) 0.66923(10) 0.33065(18) 0.0312(7) Uani 1 1 d . . . . .
H16 H 0.4855 0.6904 0.2984 0.037 Uiso 1 1 calc R U . . .
C17 C 0.6804(8) 0.63009(11) 0.29817(19) 0.0324(7) Uani 1 1 d . . . . .
H17 H 0.6272 0.6244 0.2446 0.039 Uiso 1 1 calc R U . . .
C18 C 0.8461(8) 0.59957(10) 0.34544(19) 0.0336(7) Uani 1 1 d . . . . .
C19 C 0.9244(9) 0.60839(11) 0.4236(2) 0.0360(8) Uani 1 1 d . . . . .
H19 H 1.0430 0.5878 0.4553 0.043 Uiso 1 1 calc R U . . .
C20 C 0.8312(9) 0.64689(10) 0.45543(19) 0.0341(7) Uani 1 1 d . . . . .
H20 H 0.8825 0.6524 0.5092 0.041 Uiso 1 1 calc R U . . .
C21 C 0.8471(10) 0.54825(12) 0.2428(2) 0.0419(8) Uani 1 1 d . . . . .
H21A H 0.5921 0.5500 0.2358 0.063 Uiso 1 1 calc R U . . .
H21B H 0.9233 0.5190 0.2333 0.063 Uiso 1 1 calc R U . . .
H21C H 0.9562 0.5674 0.2058 0.063 Uiso 1 1 calc R U . . .

loop_
_atom_site_aniso_label
_atom_site_aniso_U_11
_atom_site_aniso_U_22
_atom_site_aniso_U_33
_atom_site_aniso_U_23
_atom_site_aniso_U_13
_atom_site_aniso_U_12
O4 0.111(7) 0.052(5) 0.028(3) -0.001(3) 0.015(4) -0.046(5)
O4A 0.157(17) 0.046(6) 0.040(9) 0.018(6) 0.056(10) 0.042(9)
N1 0.0320(13) 0.0351(14) 0.0213(12) -0.0018(10) 0.0042(10) -0.0063(10)
N2 0.0316(13) 0.0359(14) 0.0244(13) -0.0002(10) 0.0021(10) -0.0034(10)
O1 0.0496(14) 0.0315(12) 0.0340(13) -0.0060(9) -0.0036(11) -0.0014(10)
O2 0.0562(15) 0.0391(13) 0.0243(12) -0.0054(9) 0.0051(10) 0.0017(11)
O3 0.0501(14) 0.0418(13) 0.0236(11) 0.0061(9) 0.0132(10) 0.0059(10)
O5 0.0513(15) 0.0371(13) 0.0374(14) -0.0053(10) 0.0009(11) 0.0059(11)
C1 0.0287(15) 0.0324(16) 0.0291(16) -0.0031(12) 0.0004(12) 0.0049(12)
C2 0.0340(16) 0.0308(16) 0.0366(17) 0.0003(13) 0.0038(13) 0.0001(12)
C3 0.0414(18) 0.0374(17) 0.0310(17) 0.0054(13) 0.0079(14) 0.0037(14)
C4 0.0429(18) 0.0369(17) 0.0263(16) -0.0026(12) 0.0025(13) 0.0009(14)
C5 0.0328(16) 0.0328(16) 0.0275(16) -0.0007(12) -0.0002(12) 0.0008(12)
C6 0.0246(14) 0.0317(16) 0.0266(16) 0.0000(11) 0.0008(11) 0.0038(11)
C7 0.0260(14) 0.0365(17) 0.0251(15) -0.0032(12) 0.0010(12) 0.0029(12)
C8 0.0271(14) 0.0340(16) 0.0205(14) 0.0006(11) 0.0022(11) -0.0039(12)
C9 0.0229(13) 0.0369(17) 0.0211(14) 0.0001(11) -0.0011(11) -0.0006(11)
C10 0.0232(14) 0.0436(18) 0.0216(14) 0.0000(12) 0.0007(11) 0.0016(12)
C11 0.0256(14) 0.0428(18) 0.0179(14) -0.0004(12) 0.0018(11) -0.0045(12)
C12 0.0406(18) 0.047(2) 0.0234(16) 0.0024(14) 0.0073(13) -0.0064(15)
C13 0.046(2) 0.052(2) 0.0287(17) 0.0121(15) 0.0138(15) 0.0040(16)
C14 0.0352(16) 0.0330(16) 0.0234(15) -0.0005(12) 0.0032(12) -0.0061(12)
C15 0.0324(15) 0.0306(15) 0.0261(15) -0.0015(12) 0.0057(12) -0.0049(12)
C16 0.0318(15) 0.0367(17) 0.0252(15) 0.0026(12) 0.0039(12) -0.0011(12)
C17 0.0332(16) 0.0386(17) 0.0258(16) -0.0029(12) 0.0059(12) -0.0034(13)
C18 0.0340(16) 0.0346(17) 0.0326(17) -0.0023(13) 0.0062(13) -0.0027(13)
C19 0.0424(18) 0.0360(17) 0.0294(17) 0.0035(13) -0.0005(14) -0.0003(14)
C20 0.0385(17) 0.0370(17) 0.0268(16) -0.0001(12) 0.0006(13) -0.0051(13)
C21 0.0459(19) 0.0433(19) 0.0369(19) -0.0097(15) 0.0047(15) 0.0025(15)

loop_
_atom_type_symbol
_atom_type_description
_atom_type_scat_dispersion_real
_atom_type_scat_dispersion_imag
_atom_type_scat_source
C C 0.0181 0.0091 'International Tables Vol C Tables 4.2.6.8 and 6.1.1.4'
H H 0.0000 0.0000 'International Tables Vol C Tables 4.2.6.8 and 6.1.1.4'
N N 0.0311 0.0180 'International Tables Vol C Tables 4.2.6.8 and 6.1.1.4'
O O 0.0492 0.0322 'International Tables Vol C Tables 4.2.6.8 and 6.1.1.4'

loop_
_geom_angle_atom_site_label_1
_geom_angle_atom_site_label_2
_geom_angle_atom_site_label_3
_geom_angle
C2S C1S H1SA 109.5
C2S C1S H1SB 109.5
H1SA C1S H1SB 109.5
C2S C1S H1SC 109.5
H1SA C1S H1SC 109.5
H1SB C1S H1SC 109.5
C3S C2S C1S 115.7(10)
C3S C2S H2SA 108.3
C1S C2S H2SA 108.3
C3S C2S H2SB 108.3
C1S C2S H2SB 108.3
H2SA C2S H2SB 107.4
C4S C3S C2S 119.5(11)
C4S C3S H3SA 107.4
C2S C3S H3SA 107.4
C4S C3S H3SB 107.4
C2S C3S H3SB 107.4
H3SA C3S H3SB 107.0
C3S C4S C5S 120.4(11)
C3S C4S H4SA 107.2
C5S C4S H4SA 107.2
C3S C4S H4SB 107.2
C5S C4S H4SB 107.2
H4SA C4S H4SB 106.9
C4S C5S C6S 117.4(11)
C4S C5S H5SA 108.0
C6S C5S H5SA 108.0
C4S C5S H5SB 108.0
C6S C5S H5SB 108.0
H5SA C5S H5SB 107.2
C5S C6S H6SA 109.5
C5S C6S H6SB 109.5
H6SA C6S H6SB 109.5
C5S C6S H6SC 109.5
H6SA C6S H6SC 109.5
H6SB C6S H6SC 109.5
C8 N1 C11 108.1(3)
C8 N1 C14 123.9(3)
C11 N1 C14 128.0(3)
C14 N2 C15 118.1(3)
C1 O1 H1 109.5
C12 O3 C13 116.3(3)
C18 O5 C21 117.4(3)
O1 C1 C2 117.9(3)
O1 C1 C6 122.0(3)
C2 C1 C6 120.1(3)
C3 C2 C1 120.2(3)
C3 C2 H2 119.9
C1 C2 H2 119.9
C2 C3 C4 120.8(3)
C2 C3 H3 119.6
C4 C3 H3 119.6
C5 C4 C3 119.2(3)
C5 C4 H4 120.4
C3 C4 H4 120.4
C4 C5 C6 121.7(3)
C4 C5 H5 119.1
C6 C5 H5 119.1
C5 C6 C1 118.0(3)
C5 C6 C7 122.4(3)
C1 C6 C7 119.6(3)
O2 C7 C9 117.5(3)
O2 C7 C6 120.2(3)
C9 C7 C6 122.3(3)
N1 C8 C9 109.0(3)
N1 C8 H11 125.5
C9 C8 H11 125.5
C8 C9 C10 106.8(3)
C8 C9 C7 129.4(3)
C10 C9 C7 123.3(3)
C11 C10 C9 107.8(3)
C11 C10 H10 126.1
C9 C10 H10 126.1
C10 C11 N1 108.4(3)
C10 C11 C12 128.7(3)
N1 C11 C12 122.9(3)
O4 C12 O3 123.7(5)
O4A C12 O3 118.7(8)
O4 C12 C11 124.4(5)
O4A C12 C11 126.4(9)
O3 C12 C11 110.8(3)
O3 C13 H13A 109.5
O3 C13 H13B 109.5
H13A C13 H13B 109.5
O3 C13 H13C 109.5
H13A C13 H13C 109.5
H13B C13 H13C 109.5
N2 C14 N1 119.6(3)
N2 C14 H14 120.2
N1 C14 H14 120.2
C16 C15 C20 118.9(3)
C16 C15 N2 118.0(3)
C20 C15 N2 123.1(3)
C15 C16 C17 121.2(3)
C15 C16 H16 119.4
C17 C16 H16 119.4
C18 C17 C16 119.1(3)
C18 C17 H17 120.5
C16 C17 H17 120.5
O5 C18 C19 115.2(3)
O5 C18 C17 124.8(3)
C19 C18 C17 120.0(3)
C20 C19 C18 120.5(3)
C20 C19 H19 119.8
C18 C19 H19 119.8
C19 C20 C15 120.4(3)
C19 C20 H20 119.8
C15 C20 H20 119.8
O5 C21 H21A 109.5
O5 C21 H21B 109.5
H21A C21 H21B 109.5
O5 C21 H21C 109.5
H21A C21 H21C 109.5
H21B C21 H21C 109.5

loop_
_geom_bond_atom_site_label_1
_geom_bond_atom_site_label_2
_geom_bond_distance
C1S C2S 1.540(10)
C1S H1SA 0.9800
C1S H1SB 0.9800
C1S H1SC 0.9800
C2S C3S 1.524(10)
C2S H2SA 0.9900
C2S H2SB 0.9900
C3S C4S 1.494(10)
C3S H3SA 0.9900
C3S H3SB 0.9900
C4S C5S 1.509(10)
C4S H4SA 0.9900
C4S H4SB 0.9900
C5S C6S 1.537(10)
C5S H5SA 0.9900
C5S H5SB 0.9900
C6S H6SA 0.9800
C6S H6SB 0.9800
C6S H6SC 0.9800
O4 C12 1.176(9)
O4A C12 1.277(16)
N1 C8 1.366(4)
N1 C11 1.399(4)
N1 C14 1.411(4)
N2 C14 1.259(4)
N2 C15 1.421(4)
O1 C1 1.345(4)
O1 H1 0.8400
O2 C7 1.241(4)
O3 C12 1.323(4)
O3 C13 1.440(4)
O5 C18 1.367(4)
O5 C21 1.425(4)
C1 C2 1.398(5)
C1 C6 1.414(5)
C2 C3 1.370(5)
C2 H2 0.9500
C3 C4 1.404(5)
C3 H3 0.9500
C4 C5 1.371(5)
C4 H4 0.9500
C5 C6 1.406(4)
C5 H5 0.9500
C6 C7 1.471(4)
C7 C9 1.470(5)
C8 C9 1.380(4)
C8 H11 0.9500
C9 C10 1.424(4)
C10 C11 1.360(5)
C10 H10 0.9500
C11 C12 1.471(5)
C13 H13A 0.9800
C13 H13B 0.9800
C13 H13C 0.9800
C14 H14 0.9500
C15 C16 1.385(4)
C15 C20 1.396(5)
C16 C17 1.395(5)
C16 H16 0.9500
C17 C18 1.392(5)
C17 H17 0.9500
C18 C19 1.388(5)
C19 C20 1.380(5)
C19 H19 0.9500
C20 H20 0.9500
C21 H21A 0.9800
C21 H21B 0.9800
C21 H21C 0.9800

loop_
_geom_torsion_atom_site_label_1
_geom_torsion_atom_site_label_2
_geom_torsion_atom_site_label_3
_geom_torsion_atom_site_label_4
_geom_torsion
C1S C2S C3S C4S -179(2)
C2S C3S C4S C5S -156(3)
C3S C4S C5S C6S -174(2)
O1 C1 C2 C3 -179.2(3)
C6 C1 C2 C3 2.0(5)
C1 C2 C3 C4 0.9(5)
C2 C3 C4 C5 -1.7(5)
C3 C4 C5 C6 -0.6(5)
C4 C5 C6 C1 3.4(5)
C4 C5 C6 C7 -178.2(3)
O1 C1 C6 C5 177.2(3)
C2 C1 C6 C5 -4.1(4)
O1 C1 C6 C7 -1.2(4)
C2 C1 C6 C7 177.4(3)
C5 C6 C7 O2 -161.6(3)
C1 C6 C7 O2 16.7(4)
C5 C6 C7 C9 21.4(4)
C1 C6 C7 C9 -160.3(3)
C11 N1 C8 C9 -0.2(3)
C14 N1 C8 C9 -177.2(3)
N1 C8 C9 C10 0.6(3)
N1 C8 C9 C7 172.5(3)
O2 C7 C9 C8 -155.7(3)
C6 C7 C9 C8 21.4(5)
O2 C7 C9 C10 15.1(4)
C6 C7 C9 C10 -167.9(3)
C8 C9 C10 C11 -0.8(3)
C7 C9 C10 C11 -173.3(3)
C9 C10 C11 N1 0.7(3)
C9 C10 C11 C12 -178.0(3)
C8 N1 C11 C10 -0.3(3)
C14 N1 C11 C10 176.6(3)
C8 N1 C11 C12 178.5(3)
C14 N1 C11 C12 -4.7(5)
C13 O3 C12 O4 12.1(8)
C13 O3 C12 O4A -20.6(13)
C13 O3 C12 C11 -179.3(3)
C10 C11 C12 O4 158.0(7)
N1 C11 C12 O4 -20.5(8)
C10 C11 C12 O4A -167.2(13)
N1 C11 C12 O4A 14.3(13)
C10 C11 C12 O3 -10.6(5)
N1 C11 C12 O3 171.0(3)
C15 N2 C14 N1 176.4(3)
C8 N1 C14 N2 -11.2(5)
C11 N1 C14 N2 172.4(3)
C14 N2 C15 C16 146.3(3)
C14 N2 C15 C20 -34.6(4)
C20 C15 C16 C17 2.1(5)
N2 C15 C16 C17 -178.7(3)
C15 C16 C17 C18 -1.5(5)
C21 O5 C18 C19 174.6(3)
C21 O5 C18 C17 -6.6(5)
C16 C17 C18 O5 -179.1(3)
C16 C17 C18 C19 -0.4(5)
O5 C18 C19 C20 -179.5(3)
C17 C18 C19 C20 1.7(5)
C18 C19 C20 C15 -1.0(5)
C16 C15 C20 C19 -0.8(5)
N2 C15 C20 C19 -179.9(3)
